data_4324246
loop_
_publ_author_name
'Jian Zhou'
'Litao An'
'Feng Zhang'

_publ_section_title
;
 [M(dap)3]InSb3S7 (M = Co, Ni): Two Novel Open-Framework
 Thioindate-Thioantimonates with 8-, 12-, and 16-Ring Intersecting
 Channels
;
_journal_name_full 'Inorganic Chemistry'
_journal_page_first 415
_journal_page_last 417
_journal_paper_doi 10.1021/ic101912s
_journal_volume 50
_journal_year 2011
_chemical_formula_moiety 'In S7 Sb3, C9 H30 Co N6 '
_chemical_formula_sum 'C9 H30 Co In N6 S7 Sb3'
_chemical_formula_weight 985.91
_chemical_name_systematic
; 
 ? 
;
_space_group_IT_number 14
_symmetry_cell_setting monoclinic
_symmetry_space_group_name_Hall '-P 2ybc'
_symmetry_space_group_name_H-M 'P 1 21/c 1'
_atom_sites_solution_hydrogens geom
_atom_sites_solution_primary direct
_atom_sites_solution_secondary difmap
_audit_creation_method SHELXL-97
_cell_angle_alpha 90.00
_cell_angle_beta 117.15(2)
_cell_angle_gamma 90.00
_cell_formula_units_Z 4
_cell_length_a 10.716(2)
_cell_length_b 16.219(3)
_cell_length_c 18.237(6)
_cell_measurement_temperature 293(2)
_cell_measurement_theta_max 25.10
_cell_measurement_theta_min 2.30
_cell_volume 2820.4(13)
_computing_cell_refinement CrystalClear
_computing_data_collection CrystalClear
_computing_data_reduction CrystalStructure
_computing_structure_refinement 'SHELXL-97 (Sheldrick, 1997)'
_computing_structure_solution 'SHELXS-97 (Sheldrick, 1990)'
_diffrn_ambient_temperature 293(2)
_diffrn_detector_area_resol_mean 7.31
_diffrn_measured_fraction_theta_full 0.993
_diffrn_measured_fraction_theta_max 0.993
_diffrn_measurement_device_type 'Rigaku Mercury'
_diffrn_measurement_method \w
_diffrn_radiation_monochromator graphite
_diffrn_radiation_source 'fine-focus sealed tube'
_diffrn_radiation_type MoK\a
_diffrn_radiation_wavelength 0.71073
_diffrn_reflns_av_R_equivalents 0.1543
_diffrn_reflns_av_sigmaI/netI 0.2565
_diffrn_reflns_limit_h_max 12
_diffrn_reflns_limit_h_min -12
_diffrn_reflns_limit_k_max 19
_diffrn_reflns_limit_k_min -19
_diffrn_reflns_limit_l_max 21
_diffrn_reflns_limit_l_min -21
_diffrn_reflns_number 16601
_diffrn_reflns_theta_full 25.10
_diffrn_reflns_theta_max 25.10
_diffrn_reflns_theta_min 2.30
_exptl_absorpt_coefficient_mu 4.746
_exptl_absorpt_correction_T_max 0.7973
_exptl_absorpt_correction_T_min 0.6747
_exptl_absorpt_correction_type multi-scan
_exptl_absorpt_process_details 'Jacobson, R. (1998) Private communication'
_exptl_crystal_colour 'light yellow'
_exptl_crystal_density_diffrn 2.322
_exptl_crystal_description block
_exptl_crystal_F_000 1868
_exptl_crystal_size_max 0.09
_exptl_crystal_size_mid 0.07
_exptl_crystal_size_min 0.05
_refine_diff_density_max 1.220
_refine_diff_density_min -1.377
_refine_diff_density_rms 0.314
_refine_ls_extinction_coef 0.0060(4)
_refine_ls_extinction_expression Fc^*^=kFc[1+0.001xFc^2^\l^3^/sin(2\q)]^-1/4^
_refine_ls_extinction_method SHELXL
_refine_ls_goodness_of_fit_ref 0.964
_refine_ls_hydrogen_treatment constr
_refine_ls_matrix_type full
_refine_ls_number_parameters 255
_refine_ls_number_reflns 4995
_refine_ls_number_restraints 304
_refine_ls_restrained_S_all 0.940
_refine_ls_R_factor_all 0.1404
_refine_ls_R_factor_gt 0.0892
_refine_ls_shift/su_max 0.000
_refine_ls_shift/su_mean 0.000
_refine_ls_structure_factor_coef Fsqd
_refine_ls_weighting_details 'calc w=1/[\s^2^(Fo^2^)+(0.0773P)^2^+0.0000P] where P=(Fo^2^+2Fc^2^)/3'
_refine_ls_weighting_scheme calc
_refine_ls_wR_factor_gt 0.2037
_refine_ls_wR_factor_ref 0.2176
_reflns_number_gt 2323
_reflns_number_total 4995
_reflns_threshold_expression >2sigma(I)
_cod_data_source_file ic101912s_si_001.cif
_cod_data_source_block 1
_cod_original_sg_symbol_Hall '-P 2ybc '
_cod_original_sg_symbol_H-M 'P 21/c'
_cod_database_code 4324246

loop_
_symmetry_equiv_pos_as_xyz
'x, y, z'
'-x, y+1/2, -z+1/2'
'-x, -y, -z'
'x, -y-1/2, z-1/2'

loop_
_atom_site_label
_atom_site_type_symbol
_atom_site_fract_x
_atom_site_fract_y
_atom_site_fract_z
_atom_site_U_iso_or_equiv
_atom_site_adp_type
_atom_site_occupancy
_atom_site_symmetry_multiplicity
_atom_site_calc_flag
_atom_site_refinement_flags
Sb1 Sb 0.45454(15) -0.10321(8) -0.08968(9) 0.0403(5) Uani 1 1 d U
Sb2 Sb 1.15157(15) -0.09740(8) 0.11160(9) 0.0429(5) Uani 1 1 d .
Sb3 Sb 1.3094(2) -0.17275(11) 0.33308(11) 0.0707(7) Uani 1 1 d U
In1 In 0.80273(15) -0.00796(8) 0.05756(9) 0.0342(5) Uani 1 1 d .
S1 S 0.2506(6) -0.1362(3) -0.0696(5) 0.067(2) Uani 1 1 d U
S2 S 0.5277(6) -0.2444(4) -0.1014(4) 0.0629(19) Uani 1 1 d U
S3 S 0.6110(6) -0.0921(3) 0.0568(3) 0.0388(13) Uani 1 1 d .
S4 S 1.0131(6) -0.0517(4) 0.1795(3) 0.0429(14) Uani 1 1 d .
S5 S 1.1873(6) 0.0409(3) 0.0706(3) 0.0424(14) Uani 1 1 d .
S6 S 1.3734(6) -0.0982(4) 0.2372(4) 0.066(2) Uani 1 1 d .
S7' S 1.4466(16) -0.0622(9) 0.4372(10) 0.078(4) Uani 0.493(12) 1 d PU
S7 S 1.1702(16) -0.2789(9) 0.2248(8) 0.082(4) Uani 0.507(12) 1 d PU
Co1 Co 0.7093(3) -0.30889(17) 0.19642(19) 0.0439(8) Uani 1 1 d .
N1 N 0.824(2) -0.2642(11) 0.1354(12) 0.076(3) Uani 1 1 d DU
H1A H 0.7732 -0.2255 0.0987 0.091 Uiso 1 1 calc R
H1B H 0.9038 -0.2403 0.1727 0.091 Uiso 1 1 calc R
N2 N 0.764(2) -0.4222(12) 0.1576(12) 0.076(3) Uani 1 1 d DU
H2A H 0.8009 -0.4571 0.2006 0.091 Uiso 1 1 calc R
H2B H 0.6859 -0.4456 0.1183 0.091 Uiso 1 1 calc R
N3 N 0.6855(19) -0.1896(12) 0.2427(12) 0.075(3) Uani 1 1 d DU
H3A H 0.6652 -0.1507 0.2037 0.090 Uiso 1 1 calc R
H3B H 0.6154 -0.1914 0.2570 0.090 Uiso 1 1 calc R
N4 N 0.899(2) -0.3075(12) 0.3125(12) 0.078(3) Uani 1 1 d DU
H4A H 0.9088 -0.3557 0.3390 0.094 Uiso 1 1 calc R
H4B H 0.9743 -0.3005 0.3035 0.094 Uiso 1 1 calc R
N5 N 0.5805(19) -0.3704(13) 0.2440(12) 0.077(3) Uani 1 1 d DU
H5A H 0.6194 -0.4192 0.2661 0.092 Uiso 1 1 calc R
H5B H 0.5770 -0.3394 0.2839 0.092 Uiso 1 1 calc R
N6 N 0.5030(19) -0.2971(13) 0.0920(12) 0.072(3) Uani 1 1 d DU
H6A H 0.4864 -0.2437 0.0771 0.086 Uiso 1 1 calc R
H6B H 0.5006 -0.3256 0.0490 0.086 Uiso 1 1 calc R
C1 C 0.892(3) -0.4771(15) 0.0872(17) 0.090(5) Uani 1 1 d DU
H1C H 0.9625 -0.4617 0.0711 0.135 Uiso 1 1 calc R
H1D H 0.8082 -0.4931 0.0394 0.135 Uiso 1 1 calc R
H1E H 0.9255 -0.5226 0.1251 0.135 Uiso 1 1 calc R
C2 C 0.862(3) -0.4084(12) 0.1263(16) 0.075(4) Uani 1 1 d DU
H2C H 0.9499 -0.4053 0.1778 0.090 Uiso 1 1 calc R
C3 C 0.859(3) -0.3281(12) 0.0936(16) 0.081(4) Uani 1 1 d DU
H3C H 0.7912 -0.3277 0.0358 0.097 Uiso 1 1 calc R
H3D H 0.9505 -0.3163 0.0970 0.097 Uiso 1 1 calc R
C4 C 0.816(3) -0.1038(15) 0.3642(16) 0.101(6) Uani 1 1 d DU
H4C H 0.9044 -0.1013 0.4127 0.151 Uiso 1 1 calc R
H4D H 0.7423 -0.1119 0.3800 0.151 Uiso 1 1 calc R
H4E H 0.7998 -0.0531 0.3341 0.151 Uiso 1 1 calc R
C5 C 0.816(2) -0.1709(13) 0.3134(14) 0.083(4) Uani 1 1 d DU
H5C H 0.8761 -0.1514 0.2896 0.100 Uiso 1 1 calc R
C6 C 0.889(3) -0.2410(13) 0.3614(14) 0.088(4) Uani 1 1 d DU
H6C H 0.8418 -0.2605 0.3923 0.106 Uiso 1 1 calc R
H6D H 0.9833 -0.2243 0.4007 0.106 Uiso 1 1 calc R
C7 C 0.253(2) -0.3341(17) 0.0496(16) 0.094(6) Uani 1 1 d DU
H7A H 0.1976 -0.3576 0.0735 0.140 Uiso 1 1 calc R
H7B H 0.2479 -0.3689 0.0057 0.140 Uiso 1 1 calc R
H7C H 0.2173 -0.2803 0.0281 0.140 Uiso 1 1 calc R
C8 C 0.3960(19) -0.3273(15) 0.1115(13) 0.078(4) Uani 1 1 d DU
H8A H 0.3861 -0.2780 0.1395 0.094 Uiso 1 1 calc R
C9 C 0.441(2) -0.3834(14) 0.1793(13) 0.072(4) Uani 1 1 d DU
H9C H 0.4353 -0.4390 0.1584 0.086 Uiso 1 1 calc R
H9A H 0.3762 -0.3797 0.2028 0.086 Uiso 1 1 calc R

loop_
_atom_site_aniso_label
_atom_site_aniso_U_11
_atom_site_aniso_U_22
_atom_site_aniso_U_33
_atom_site_aniso_U_23
_atom_site_aniso_U_13
_atom_site_aniso_U_12
Sb1 0.0346(9) 0.0425(9) 0.0375(10) -0.0070(7) 0.0111(8) 0.0051(7)
Sb2 0.0345(9) 0.0333(8) 0.0541(11) -0.0042(7) 0.0143(8) 0.0013(7)
Sb3 0.0897(15) 0.0746(13) 0.0663(14) 0.0353(10) 0.0518(12) 0.0488(11)
In1 0.0264(9) 0.0294(8) 0.0397(10) -0.0013(7) 0.0089(8) 0.0007(6)
S1 0.037(4) 0.036(3) 0.128(6) -0.026(4) 0.037(4) -0.012(3)
S2 0.030(3) 0.059(3) 0.079(5) -0.039(4) 0.007(4) 0.008(3)
S3 0.040(3) 0.035(3) 0.039(3) 0.003(3) 0.016(3) -0.008(2)
S4 0.035(3) 0.058(4) 0.032(3) 0.002(3) 0.012(3) 0.004(3)
S5 0.048(4) 0.030(3) 0.040(4) -0.009(3) 0.012(3) 0.006(3)
S6 0.031(4) 0.073(4) 0.069(5) 0.045(4) 0.002(3) 0.001(3)
S7' 0.076(11) 0.086(10) 0.088(11) 0.030(5) 0.053(8) 0.027(6)
S7 0.105(12) 0.083(9) 0.064(9) 0.031(5) 0.044(8) 0.053(6)
Co1 0.0407(19) 0.0402(17) 0.049(2) 0.0054(14) 0.0185(17) 0.0043(14)
N1 0.066(6) 0.079(6) 0.084(6) 0.008(5) 0.035(5) 0.010(5)
N2 0.066(6) 0.077(6) 0.085(6) 0.007(5) 0.034(5) 0.011(5)
N3 0.063(6) 0.080(6) 0.082(6) 0.004(5) 0.033(5) 0.011(5)
N4 0.064(6) 0.079(6) 0.085(6) 0.006(5) 0.030(5) 0.010(5)
N5 0.064(6) 0.079(6) 0.082(6) 0.008(5) 0.028(5) 0.006(5)
N6 0.061(6) 0.079(6) 0.080(6) 0.005(5) 0.037(5) 0.008(5)
C1 0.084(8) 0.094(8) 0.092(8) 0.000(7) 0.041(6) 0.004(7)
C2 0.065(6) 0.076(6) 0.087(7) 0.005(6) 0.037(6) 0.014(6)
C3 0.072(7) 0.078(7) 0.089(7) 0.005(6) 0.033(6) 0.015(6)
C4 0.085(10) 0.090(10) 0.092(10) -0.006(9) 0.010(9) 0.005(9)
C5 0.071(7) 0.080(7) 0.087(7) 0.005(6) 0.026(6) 0.010(6)
C6 0.071(7) 0.087(7) 0.089(7) 0.003(6) 0.021(6) 0.010(6)
C7 0.071(10) 0.092(10) 0.092(10) 0.007(9) 0.015(9) 0.009(9)
C8 0.063(6) 0.083(7) 0.085(7) 0.007(6) 0.030(6) 0.004(6)
C9 0.058(6) 0.079(7) 0.083(7) 0.012(6) 0.038(6) 0.004(6)

loop_
_atom_type_symbol
_atom_type_description
_atom_type_scat_dispersion_real
_atom_type_scat_dispersion_imag
_atom_type_scat_source
C C 0.0033 0.0016 'International Tables Vol C Tables 4.2.6.8 and 6.1.1.4'
H H 0.0000 0.0000 'International Tables Vol C Tables 4.2.6.8 and 6.1.1.4'
Co Co 0.3494 0.9721 'International Tables Vol C Tables 4.2.6.8 and 6.1.1.4'
In In -0.7276 1.3100 'International Tables Vol C Tables 4.2.6.8 and 6.1.1.4'
N N 0.0061 0.0033 'International Tables Vol C Tables 4.2.6.8 and 6.1.1.4'
S S 0.1246 0.1234 'International Tables Vol C Tables 4.2.6.8 and 6.1.1.4'
Sb Sb -0.5866 1.5461 'International Tables Vol C Tables 4.2.6.8 and 6.1.1.4'

loop_
_geom_angle_atom_site_label_1
_geom_angle_atom_site_label_2
_geom_angle_atom_site_label_3
_geom_angle
_geom_angle_site_symmetry_1
_geom_angle_site_symmetry_3
S3 Sb1 S1 93.9(2) . .
S3 Sb1 S2 94.4(2) . .
S1 Sb1 S2 98.7(2) . .
S6 Sb2 S4 94.8(2) . .
S6 Sb2 S5 94.0(2) . .
S4 Sb2 S5 95.30(18) . .
S6 Sb3 S2 95.8(2) . 4_656
S6 Sb3 S7 92.1(4) . .
S2 Sb3 S7 95.6(3) 4_656 .
S6 Sb3 S7' 86.0(3) . .
S2 Sb3 S7' 85.7(4) 4_656 .
S7 Sb3 S7' 177.8(4) . .
S4 In1 S1 110.7(2) . 3_655
S4 In1 S5 112.47(18) . 3_755
S1 In1 S5 114.1(2) 3_655 3_755
S4 In1 S3 105.42(19) . .
S1 In1 S3 107.62(18) 3_655 .
S5 In1 S3 105.90(18) 3_755 .
Sb1 S1 In1 93.8(2) . 3_655
Sb1 S2 Sb3 106.2(2) . 4_455
Sb1 S3 In1 101.70(18) . .
In1 S4 Sb2 98.57(19) . .
In1 S5 Sb2 99.95(18) 3_755 .
Sb2 S6 Sb3 101.6(2) . .
N1 Co1 N2 79.0(7) . .
N1 Co1 N4 89.9(8) . .
N2 Co1 N4 93.2(7) . .
N1 Co1 N6 96.4(7) . .
N2 Co1 N6 96.2(8) . .
N4 Co1 N6 169.6(7) . .
N1 Co1 N3 95.7(7) . .
N2 Co1 N3 171.8(7) . .
N4 Co1 N3 80.5(7) . .
N6 Co1 N3 90.5(7) . .
N1 Co1 N5 170.7(8) . .
N2 Co1 N5 93.2(7) . .
N4 Co1 N5 95.6(8) . .
N6 Co1 N5 79.3(7) . .
N3 Co1 N5 92.6(8) . .
C3 N1 Co1 112.7(15) . .
C3 N1 H1A 109.0 . .
Co1 N1 H1A 109.0 . .
C3 N1 H1B 109.0 . .
Co1 N1 H1B 109.0 . .
H1A N1 H1B 107.8 . .
C2 N2 Co1 111.2(13) . .
C2 N2 H2A 109.4 . .
Co1 N2 H2A 109.4 . .
C2 N2 H2B 109.4 . .
Co1 N2 H2B 109.4 . .
H2A N2 H2B 108.0 . .
C5 N3 Co1 107.4(14) . .
C5 N3 H3A 110.2 . .
Co1 N3 H3A 110.2 . .
C5 N3 H3B 110.2 . .
Co1 N3 H3B 110.2 . .
H3A N3 H3B 108.5 . .
C6 N4 Co1 108.3(15) . .
C6 N4 H4A 110.0 . .
Co1 N4 H4A 110.0 . .
C6 N4 H4B 110.0 . .
Co1 N4 H4B 110.0 . .
H4A N4 H4B 108.4 . .
C9 N5 Co1 110.5(14) . .
C9 N5 H5A 109.5 . .
Co1 N5 H5A 109.5 . .
C9 N5 H5B 109.5 . .
Co1 N5 H5B 109.5 . .
H5A N5 H5B 108.1 . .
C8 N6 Co1 111.2(13) . .
C8 N6 H6A 109.4 . .
Co1 N6 H6A 109.4 . .
C8 N6 H6B 109.4 . .
Co1 N6 H6B 109.4 . .
H6A N6 H6B 108.0 . .
C2 C1 H1C 109.5 . .
C2 C1 H1D 109.5 . .
H1C C1 H1D 109.5 . .
C2 C1 H1E 109.5 . .
H1C C1 H1E 109.5 . .
H1D C1 H1E 109.5 . .
C3 C2 N2 115.4(19) . .
C3 C2 C1 118.0(19) . .
N2 C2 C1 116.7(19) . .
C3 C2 H2C 100.6 . .
N2 C2 H2C 100.6 . .
C1 C2 H2C 100.6 . .
C2 C3 N1 113.5(19) . .
C2 C3 H3C 108.9 . .
N1 C3 H3C 108.9 . .
C2 C3 H3D 108.9 . .
N1 C3 H3D 108.9 . .
H3C C3 H3D 107.7 . .
C5 C4 H4C 109.5 . .
C5 C4 H4D 109.5 . .
H4C C4 H4D 109.5 . .
C5 C4 H4E 109.5 . .
H4C C4 H4E 109.5 . .
H4D C4 H4E 109.5 . .
C4 C5 C6 112(2) . .
C4 C5 N3 117(2) . .
C6 C5 N3 115(2) . .
C4 C5 H5C 103.8 . .
C6 C5 H5C 103.8 . .
N3 C5 H5C 103.8 . .
C5 C6 N4 113(2) . .
C5 C6 H6C 108.9 . .
N4 C6 H6C 108.9 . .
C5 C6 H6D 108.9 . .
N4 C6 H6D 108.9 . .
H6C C6 H6D 107.8 . .
C8 C7 H7A 109.5 . .
C8 C7 H7B 109.5 . .
H7A C7 H7B 109.5 . .
C8 C7 H7C 109.5 . .
H7A C7 H7C 109.5 . .
H7B C7 H7C 109.5 . .
C9 C8 N6 116.1(18) . .
C9 C8 C7 116.7(18) . .
N6 C8 C7 121(2) . .
C9 C8 H8A 98.1 . .
N6 C8 H8A 98.1 . .
C7 C8 H8A 98.1 . .
C8 C9 N5 115.6(19) . .
C8 C9 H9C 108.4 . .
N5 C9 H9C 108.4 . .
C8 C9 H9A 108.4 . .
N5 C9 H9A 108.4 . .
H9C C9 H9A 107.5 . .

loop_
_geom_bond_atom_site_label_1
_geom_bond_atom_site_label_2
_geom_bond_distance
_geom_bond_site_symmetry_2
Sb1 S3 2.428(6) .
Sb1 S1 2.435(6) .
Sb1 S2 2.461(6) .
Sb2 S6 2.435(6) .
Sb2 S4 2.441(5) .
Sb2 S5 2.449(5) .
Sb3 S6 2.467(6) .
Sb3 S2 2.481(6) 4_656
Sb3 S7 2.530(17) .
Sb3 S7' 2.537(17) .
In1 S4 2.440(6) .
In1 S1 2.441(6) 3_655
In1 S5 2.447(5) 3_755
In1 S3 2.461(5) .
S1 In1 2.441(6) 3_655
S2 Sb3 2.481(6) 4_455
S5 In1 2.447(5) 3_755
Co1 N1 2.129(18) .
Co1 N2 2.143(19) .
Co1 N4 2.17(2) .
Co1 N6 2.17(2) .
Co1 N3 2.171(19) .
Co1 N5 2.178(19) .
N1 C3 1.43(3) .
N1 H1A 0.9000 .
N1 H1B 0.9000 .
N2 C2 1.42(4) .
N2 H2A 0.9000 .
N2 H2B 0.9000 .
N3 C5 1.44(3) .
N3 H3A 0.9000 .
N3 H3B 0.9000 .
N4 C6 1.43(3) .
N4 H4A 0.9000 .
N4 H4B 0.9000 .
N5 C9 1.44(3) .
N5 H5A 0.9000 .
N5 H5B 0.9000 .
N6 C8 1.43(3) .
N6 H6A 0.9000 .
N6 H6B 0.9000 .
C1 C2 1.44(4) .
C1 H1C 0.9600 .
C1 H1D 0.9600 .
C1 H1E 0.9600 .
C2 C3 1.43(3) .
C2 H2C 0.9800 .
C3 H3C 0.9700 .
C3 H3D 0.9700 .
C4 C5 1.43(3) .
C4 H4C 0.9600 .
C4 H4D 0.9600 .
C4 H4E 0.9600 .
C5 C6 1.43(3) .
C5 H5C 0.9800 .
C6 H6C 0.9700 .
C6 H6D 0.9700 .
C7 C8 1.43(3) .
C7 H7A 0.9600 .
C7 H7B 0.9600 .
C7 H7C 0.9600 .
C8 C9 1.43(3) .
C8 H8A 0.9800 .
C9 H9C 0.9700 .
C9 H9A 0.9700 .

loop_
_geom_hbond_atom_site_label_D
_geom_hbond_atom_site_label_H
_geom_hbond_atom_site_label_A
_geom_hbond_distance_DH
_geom_hbond_distance_HA
_geom_hbond_distance_DA
_geom_hbond_angle_DHA
_geom_hbond_site_symmetry_A
N1 H1A S3 0.90 2.66 3.48(2) 151.4 .
N1 H1B S7 0.90 2.64 3.31(3) 131.7 .
N2 H2A S4 0.90 2.67 3.53(2) 160.7 2_745
N2 H2B S7' 0.90 2.30 3.11(3) 149.2 2_745
N3 H3A S3 0.90 2.65 3.49(2) 156.1 .
N3 H3B S6 0.90 2.88 3.618(19) 140.4 1_455
N4 H4A S5 0.90 2.85 3.64(2) 146.9 2_745
N5 H5A S5 0.90 2.82 3.47(2) 130.0 2_745
N5 H5B S2 0.90 2.74 3.63(2) 171.4 4_556
N6 H6B S7' 0.90 2.59 3.46(2) 162.2 4_455
